data_7707738
loop_
_publ_author_name
'Jung, Mi-Hee'

_publ_section_title
;
 The red light emission in 2D
 (C<sub>4</sub>SH<sub>3</sub>CH<sub>2</sub>NH<sub>3</sub>)<sub>2</sub>SnI<sub>4</sub>
 and
 (C<sub>4</sub>OH<sub>7</sub>CH<sub>2</sub>NH<sub>3</sub>)<sub>2</sub>SnI<sub>4</sub>
 perovskites.
;
_journal_issue 29
_journal_name_full 'Dalton transactions (Cambridge, England : 2003)'
_journal_page_first 10261
_journal_page_last 10274
_journal_paper_doi 10.1039/d1dt01465j
_journal_volume 50
_journal_year 2021
_chemical_formula_sum 'C10 H24 I4 N2 O2 Sn'
_chemical_formula_weight 830.60
_space_group_crystal_system monoclinic
_space_group_IT_number 14
_space_group_name_Hall '-P 2ybc'
_space_group_name_H-M_alt 'P 1 21/c 1'
_atom_sites_solution_hydrogens geom
_audit_creation_method SHELXL-2017/1
_audit_update_record
;
2021-04-04 deposited with the CCDC.	2021-06-29 downloaded from the CCDC.
;
_cell_angle_alpha 90
_cell_angle_beta 92.181(6)
_cell_angle_gamma 90
_cell_formula_units_Z 2
_cell_length_a 16.2796(10)
_cell_length_b 8.7331(6)
_cell_length_c 8.7397(8)
_cell_measurement_temperature 293(2)
_cell_volume 1241.64(16)
_computing_structure_refinement 'SHELXL-2017/1 (Sheldrick, 2017)'
_computing_structure_solution 'SHELXT 2014/5 (Sheldrick, 2014)'
_diffrn_ambient_temperature 293(2)
_diffrn_measured_fraction_theta_full 0.999
_diffrn_measured_fraction_theta_max 0.913
_diffrn_radiation_type MoK\a
_diffrn_radiation_wavelength 0.71073
_diffrn_reflns_av_R_equivalents 0.1321
_diffrn_reflns_av_unetI/netI 0.0853
_diffrn_reflns_Laue_measured_fraction_full 0.999
_diffrn_reflns_Laue_measured_fraction_max 0.913
_diffrn_reflns_limit_h_max 22
_diffrn_reflns_limit_h_min -21
_diffrn_reflns_limit_k_max 12
_diffrn_reflns_limit_k_min -12
_diffrn_reflns_limit_l_max 11
_diffrn_reflns_limit_l_min -9
_diffrn_reflns_number 15752
_diffrn_reflns_point_group_measured_fraction_full 0.999
_diffrn_reflns_point_group_measured_fraction_max 0.913
_diffrn_reflns_theta_full 25.242
_diffrn_reflns_theta_max 30.113
_diffrn_reflns_theta_min 2.647
_exptl_absorpt_coefficient_mu 6.002
_exptl_crystal_density_diffrn 2.222
_exptl_crystal_F_000 752
_refine_diff_density_max 81.354
_refine_diff_density_min -11.091
_refine_diff_density_rms 2.410
_refine_ls_extinction_method none
_refine_ls_goodness_of_fit_ref 4.333
_refine_ls_hydrogen_treatment constr
_refine_ls_matrix_type full
_refine_ls_number_parameters 88
_refine_ls_number_reflns 3349
_refine_ls_number_restraints 8
_refine_ls_restrained_S_all 4.359
_refine_ls_R_factor_all 0.3974
_refine_ls_R_factor_gt 0.3860
_refine_ls_shift/su_max 1.404
_refine_ls_shift/su_mean 0.206
_refine_ls_structure_factor_coef Fsqd
_refine_ls_weighting_details 'w=1/[\s^2^(Fo^2^)+(0.2000P)^2^] where P=(Fo^2^+2Fc^2^)/3'
_refine_ls_weighting_scheme calc
_refine_ls_wR_factor_gt 0.7606
_refine_ls_wR_factor_ref 0.7714
_reflns_Friedel_coverage 0.000
_reflns_number_gt 3031
_reflns_number_total 3349
_reflns_threshold_expression 'I > 2\s(I)'
_cod_data_source_file d1dt01465j2.cif
_cod_data_source_block TFFSnI2_1_a
_cod_depositor_comments 'Adding full bibliography for 7707733--7707738.cif.'
_cod_original_sg_symbol_H-M 'P 21/c'
_cod_database_code 7707738
_shelx_shelxl_version_number 2017/1
_shelx_space_group_comment
;
The symmetry employed for this shelxl refinement is uniquely defined
by the following loop, which should always be used as a source of
symmetry information in preference to the above space-group names.
They are only intended as comments.
;

loop_
_space_group_symop_operation_xyz
'x, y, z'
'-x, y+1/2, -z+1/2'
'-x, -y, -z'
'x, -y-1/2, z-1/2'

loop_
_atom_site_label
_atom_site_type_symbol
_atom_site_fract_x
_atom_site_fract_y
_atom_site_fract_z
_atom_site_U_iso_or_equiv
_atom_site_adp_type
_atom_site_occupancy
_atom_site_site_symmetry_order
_atom_site_calc_flag
_atom_site_refinement_flags_posn
_atom_site_refinement_flags_adp
_atom_site_refinement_flags_occupancy
_atom_site_disorder_assembly
_atom_site_disorder_group
Sn1 Sn 0.500000 0.500000 0.500000 0.0057(13) Uani 1 2 d S . P . .
O1 O 0.203(6) 0.577(16) 0.760(16) 1.0(6) Uani 1 1 d D . . . .
N1 N 0.319(3) 0.457(5) 1.061(5) 0.003(8) Uani 1 1 d . . . . .
H1A H 0.366602 0.409089 1.076345 0.004 Uiso 1 1 calc R U . . .
H1B H 0.323060 0.552685 1.095544 0.004 Uiso 1 1 calc R U . . .
H1C H 0.279996 0.408058 1.111016 0.004 Uiso 1 1 calc R U . . .
C1 C 0.232(5) 0.528(19) 0.911(15) 0.4(6) Uani 1 1 d D . . . .
H1 H 0.248202 0.627657 0.954588 0.521 Uiso 1 1 calc R U . . .
I002 I 0.5031(2) 0.2057(4) 0.2947(4) 0.0062(12) Uani 1 1 d . . . . .
C2 C 0.170(7) 0.485(13) 1.018(12) 0.5(6) Uani 1 1 d D . . . .
H2A H 0.186533 0.507605 1.123568 0.545 Uiso 1 1 calc R U . . .
H2B H 0.153854 0.378721 1.008522 0.545 Uiso 1 1 calc R U . . .
I003 I 0.3064(3) 0.4647(7) 0.4754(7) 0.0288(16) Uani 1 1 d . . . . .
C3 C 0.105(5) 0.589(17) 0.960(9) 0.4(4) Uani 1 1 d D . . . .
H3A H 0.095082 0.668590 1.035562 0.501 Uiso 1 1 calc R U . . .
H3B H 0.053738 0.532794 0.943152 0.501 Uiso 1 1 calc R U . . .
C4 C 0.130(5) 0.661(15) 0.814(9) 0.3(3) Uani 1 1 d D . . . .
H4A H 0.085005 0.654337 0.737141 0.334 Uiso 1 1 calc R U . . .
H4AB H 0.142938 0.768113 0.829874 0.334 Uiso 1 1 calc R U . . .
C5 C 0.301(4) 0.459(9) 0.93(2) 0.06(5) Uani 1 1 d . . . . .
H5A H 0.295765 0.354961 0.887755 0.074 Uiso 1 1 calc R U . . .
H5B H 0.342437 0.511703 0.870987 0.074 Uiso 1 1 calc R U . . .

loop_
_atom_site_aniso_label
_atom_site_aniso_U_11
_atom_site_aniso_U_22
_atom_site_aniso_U_33
_atom_site_aniso_U_23
_atom_site_aniso_U_13
_atom_site_aniso_U_12
Sn1 0.006(2) 0.002(2) 0.010(3) 0.0035(19) -0.0005(17) -0.0016(17)
O1 0.20(16) 0.9(5) 2.0(12) 1.3(8) 0.6(4) 0.4(3)
N1 0.008(19) -0.001(19) 0.00(2) 0.001(13) -0.003(16) -0.002(14)
C1 0.5(10) 0.02(11) 0.8(13) -0.1(3) -0.4(10) 0.1(3)
I002 0.0148(19) 0.0022(17) 0.0013(18) -0.0011(10) -0.0009(12) 0.0020(11)
C2 0.01(6) 0.01(6) 1.3(18) -0.1(3) -0.1(3) 0.01(4)
I003 0.016(2) 0.040(3) 0.031(3) 0.003(2) 0.0022(19) 0.0023(18)
C3 0.00(5) 1.2(11) 0.08(8) -0.3(3) 0.02(5) -0.06(19)
C4 0.01(6) 0.6(8) 0.2(2) -0.4(4) -0.06(10) 0.09(18)
C5 0.00(3) 0.01(3) 0.18(16) -0.03(5) -0.01(5) 0.00(2)

loop_
_atom_type_symbol
_atom_type_description
_atom_type_scat_dispersion_real
_atom_type_scat_dispersion_imag
_atom_type_scat_source
C C 0.0033 0.0016 'International Tables Vol C Tables 4.2.6.8 and 6.1.1.4'
H H 0.0000 0.0000 'International Tables Vol C Tables 4.2.6.8 and 6.1.1.4'
N N 0.0061 0.0033 'International Tables Vol C Tables 4.2.6.8 and 6.1.1.4'
O O 0.0106 0.0060 'International Tables Vol C Tables 4.2.6.8 and 6.1.1.4'
Sn Sn -0.6537 1.4246 'International Tables Vol C Tables 4.2.6.8 and 6.1.1.4'
I I -0.4742 1.8119 'International Tables Vol C Tables 4.2.6.8 and 6.1.1.4'

loop_
_geom_angle_atom_site_label_1
_geom_angle_atom_site_label_2
_geom_angle_atom_site_label_3
_geom_angle
_geom_angle_site_symmetry_1
_geom_angle_site_symmetry_3
_geom_angle_publ_flag
I002 Sn1 I002 180.00(7) 3_666 . ?
I002 Sn1 I002 89.98(2) 3_666 4_566 ?
I002 Sn1 I002 90.02(2) . 4_566 ?
I002 Sn1 I002 90.02(2) 3_666 2_655 ?
I002 Sn1 I002 89.98(2) . 2_655 ?
I002 Sn1 I002 180.0 4_566 2_655 ?
I002 Sn1 I003 94.66(13) 3_666 . ?
I002 Sn1 I003 85.34(13) . . ?
I002 Sn1 I003 89.13(12) 4_566 . ?
I002 Sn1 I003 90.87(12) 2_655 . ?
I002 Sn1 I003 85.34(13) 3_666 3_666 ?
I002 Sn1 I003 94.66(13) . 3_666 ?
I002 Sn1 I003 90.87(12) 4_566 3_666 ?
I002 Sn1 I003 89.13(12) 2_655 3_666 ?
I003 Sn1 I003 180.0 . 3_666 ?
C1 O1 C4 96(6) . . ?
C5 N1 H1A 109.3 . . ?
C5 N1 H1B 109.7 . . ?
H1A N1 H1B 109.5 . . ?
C5 N1 H1C 109.4 . . ?
H1A N1 H1C 109.5 . . ?
H1B N1 H1C 109.5 . . ?
C5 C1 C2 116(10) . . ?
C5 C1 O1 120(10) . . ?
C2 C1 O1 116.6(18) . . ?
C5 C1 H1 98.3 . . ?
C2 C1 H1 97.3 . . ?
O1 C1 H1 102.2 . . ?
Sn1 I002 Sn1 159.77(12) . 2_645 ?
C1 C2 C3 98(5) . . ?
C1 C2 H2A 114.8 . . ?
C3 C2 H2A 116.3 . . ?
C1 C2 H2B 111.6 . . ?
C3 C2 H2B 105.7 . . ?
H2A C2 H2B 109.9 . . ?
C2 C3 C4 110(2) . . ?
C2 C3 H3A 104.0 . . ?
C4 C3 H3A 100.7 . . ?
C2 C3 H3B 115.4 . . ?
C4 C3 H3B 117.0 . . ?
H3A C3 H3B 108.2 . . ?
O1 C4 C3 108(2) . . ?
O1 C4 H4A 102.0 . . ?
C3 C4 H4A 101.6 . . ?
O1 C4 H4AB 116.2 . . ?
C3 C4 H4AB 118.1 . . ?
H4A C4 H4AB 108.4 . . ?
N1 C5 C1 107(10) . . ?
N1 C5 H5A 111.0 . . ?
C1 C5 H5A 110.8 . . ?
N1 C5 H5B 110.8 . . ?
C1 C5 H5B 108.4 . . ?
H5A C5 H5B 108.9 . . ?

loop_
_geom_bond_atom_site_label_1
_geom_bond_atom_site_label_2
_geom_bond_distance
_geom_bond_site_symmetry_2
_geom_bond_publ_flag
Sn1 I002 3.136(3) 3_666 ?
Sn1 I002 3.136(3) . ?
Sn1 I002 3.139(3) 4_566 ?
Sn1 I002 3.139(3) 2_655 ?
Sn1 I003 3.166(5) . ?
Sn1 I003 3.166(5) 3_666 ?
O1 C1 1.455(19) . ?
O1 C4 1.49(4) . ?
N1 C5 1.20(18) . ?
N1 H1A 0.8900 . ?
N1 H1B 0.8900 . ?
N1 H1C 0.8900 . ?
C1 C5 1.27(12) . ?
C1 C2 1.456(11) . ?
C1 H1 0.9800 . ?
C2 C3 1.47(2) . ?
C2 H2A 0.9700 . ?
C2 H2B 0.9700 . ?
C3 C4 1.50(3) . ?
C3 H3A 0.9700 . ?
C3 H3B 0.9700 . ?
C4 H4A 0.9700 . ?
C4 H4AB 0.9700 . ?
C5 H5A 0.9700 . ?
C5 H5B 0.9700 . ?
